data_1576736
loop_
_publ_author_name
'Wei, Zheng-Wei'
'Cai, Qing-Yun'
'Yang, Li-Miao'
'Huo, Yu-Xuan'
'Li, Ze-Long'
'Gong, Xue-Qing'
'Chen, Zhi-Min'

_publ_section_title
;
 Chiral Lewis base/Lewis acid/Br&#xf8;nsted acid cooperative catalysis
 enabled regio- and enantioselective electrophilic
 sulfenylation/semipinacol rearrangement of allenols.
;
_journal_issue 5
_journal_name_full 'Chemical science'
_journal_page_first 2802
_journal_page_last 2810
_journal_paper_doi 10.1039/d5sc06981e
_journal_volume 17
_journal_year 2026
_chemical_formula_moiety 'C20 H16 Br F3 N0 O S'
_chemical_formula_sum 'C20 H16 Br F3 N0 O S'
_chemical_formula_weight 441.30
_space_group_crystal_system orthorhombic
_space_group_IT_number 61
_space_group_name_Hall '-P 2ac 2ab'
_space_group_name_H-M_alt 'P b c a'
_atom_sites_solution_hydrogens geom
_atom_sites_solution_primary direct
_audit_creation_method
;FinalCif V137 by Daniel Kratzert, Freiburg 2025, 
https://dkratzert.de/finalcif.html
;
_audit_update_record
;
2025-07-17 deposited with the CCDC.	2025-12-05 downloaded from the CCDC.
;
_cell_angle_alpha 90
_cell_angle_beta 90
_cell_angle_gamma 90
_cell_formula_units_Z 8
_cell_length_a 17.8548(6)
_cell_length_b 8.0071(3)
_cell_length_c 25.9391(10)
_cell_measurement_reflns_used 6901
_cell_measurement_temperature 298(2)
_cell_measurement_theta_max 68.294
_cell_measurement_theta_min 3.4075
_cell_volume 3708.4(2)
_computing_cell_refinement 'SAINT V8.40B'
_computing_data_collection 'Bruker BIS 8.5.0.27 Release/2023-03-20 and APEX5 2023.9-2'
_computing_data_reduction 'SAINT V8.40B'
_computing_structure_refinement 'SHELXL-2019/1 (Sheldrick, 2019)'
_computing_structure_solution 'SHELXT 2018/2 (Sheldrick, 2018)'
_diffrn_ambient_environment N~2~
_diffrn_ambient_temperature 298(2)
_diffrn_detector CPAD
_diffrn_detector_area_resol_mean 7.41
_diffrn_detector_type 'Bruker PHOTON III'
_diffrn_measured_fraction_theta_full 0.999
_diffrn_measured_fraction_theta_max 0.999
_diffrn_measurement_device 'three-circle diffractometer'
_diffrn_measurement_device_type 'Bruker D8 VENTURE dual wavelength Mo/Cu'
_diffrn_measurement_method '\w and \f scans'
_diffrn_measurement_specimen_support 'MiTeGen micromount'
_diffrn_radiation_monochromator 'mirror optics'
_diffrn_radiation_probe x-ray
_diffrn_radiation_type CuK\a
_diffrn_radiation_wavelength 1.54178
_diffrn_reflns_av_R_equivalents 0.1785
_diffrn_reflns_av_unetI/netI 0.0438
_diffrn_reflns_Laue_measured_fraction_full 0.999
_diffrn_reflns_Laue_measured_fraction_max 0.999
_diffrn_reflns_limit_h_max 21
_diffrn_reflns_limit_h_min 0
_diffrn_reflns_limit_k_max 9
_diffrn_reflns_limit_k_min 0
_diffrn_reflns_limit_l_max 0
_diffrn_reflns_limit_l_min -31
_diffrn_reflns_number 3406
_diffrn_reflns_point_group_measured_fraction_full 0.999
_diffrn_reflns_point_group_measured_fraction_max 0.999
_diffrn_reflns_theta_full 67.679
_diffrn_reflns_theta_max 68.459
_diffrn_reflns_theta_min 3.408
_diffrn_source 'microfocus sealed X-ray tube'
_diffrn_source_current 1.2
_diffrn_source_type 'Incoatec I\ms'
_diffrn_source_voltage 50.0
_exptl_absorpt_coefficient_mu 4.396
_exptl_absorpt_correction_T_max 0.753056
_exptl_absorpt_correction_T_min 0.605974
_exptl_absorpt_correction_type multi-scan
_exptl_absorpt_process_details
;TWINABS - Bruker AXS scaling for twinned crystals - Version 2012/1: Krause, L., 
Herbst-Irmer, R., Sheldrick G.M. & Stalke D., J. Appl. Cryst. 48 (2015) 3-10
;
_exptl_crystal_colour colourless
_exptl_crystal_density_diffrn 1.581
_exptl_crystal_description block
_exptl_crystal_F_000 1776
_exptl_crystal_size_max 0.2
_exptl_crystal_size_mid 0.13
_exptl_crystal_size_min 0.13
_refine_diff_density_max 0.972
_refine_diff_density_min -0.806
_refine_diff_density_rms 0.093
_refine_ls_extinction_method none
_refine_ls_goodness_of_fit_ref 1.049
_refine_ls_hydrogen_treatment constr
_refine_ls_matrix_type full
_refine_ls_number_parameters 235
_refine_ls_number_reflns 3406
_refine_ls_number_restraints 0
_refine_ls_restrained_S_all 1.049
_refine_ls_R_factor_all 0.0669
_refine_ls_R_factor_gt 0.0586
_refine_ls_shift/su_max 0.000
_refine_ls_shift/su_mean 0.000
_refine_ls_structure_factor_coef Fsqd
_refine_ls_weighting_details 'w=1/[\s^2^(Fo^2^)+(0.1501P)^2^] where P=(Fo^2^+2Fc^2^)/3'
_refine_ls_weighting_scheme calc
_refine_ls_wR_factor_gt 0.1935
_refine_ls_wR_factor_ref 0.2030
_reflns_Friedel_coverage 0.000
_reflns_number_gt 2640
_reflns_number_total 3406
_reflns_threshold_expression 'I > 2\s(I)'
_twin_special_details 'The data was integrated as a 2-component twin.'
_twin_individual_id 2
_twin_individual_twin_matrix_11 0.14345
_twin_individual_twin_matrix_12 0.02187
_twin_individual_twin_matrix_13 0.94481
_twin_individual_twin_matrix_21 0.94427
_twin_individual_twin_matrix_22 0.03986
_twin_individual_twin_matrix_23 -0.72257
_twin_individual_twin_matrix_31 -0.11283
_twin_individual_twin_matrix_32 0.99581
_twin_individual_twin_matrix_33 -0.15671
_cod_data_source_file d5sc06981e2.cif
_cod_data_source_block t_a
_cod_database_code 1576736
_shelx_shelxl_version_number 2019/1
_shelx_space_group_comment
;
The symmetry employed for this shelxl refinement is uniquely defined
by the following loop, which should always be used as a source of
symmetry information in preference to the above space-group names.
They are only intended as comments.
;
_diffrn_measurement_ambient_temperature_device_make 'Oxford Cryostream 800'

loop_
_space_group_symop_operation_xyz
'x, y, z'
'-x+1/2, -y, z+1/2'
'-x, y+1/2, -z+1/2'
'x+1/2, -y+1/2, -z'
'-x, -y, -z'
'x-1/2, y, -z-1/2'
'x, -y-1/2, z-1/2'
'-x-1/2, y-1/2, z'

loop_
_atom_site_label
_atom_site_type_symbol
_atom_site_fract_x
_atom_site_fract_y
_atom_site_fract_z
_atom_site_U_iso_or_equiv
_atom_site_adp_type
_atom_site_occupancy
_atom_site_site_symmetry_order
_atom_site_calc_flag
_atom_site_refinement_flags_posn
_atom_site_refinement_flags_adp
_atom_site_refinement_flags_occupancy
_atom_site_disorder_assembly
_atom_site_disorder_group
C1 C 0.6031(2) 0.8928(5) 0.57120(17) 0.0459(9) Uani 1 1 d . . . . .
C2 C 0.6062(3) 0.9117(6) 0.51796(18) 0.0529(10) Uani 1 1 d . . . . .
H2 H 0.563335 0.892865 0.498455 0.064 Uiso 1 1 calc R U . . .
C3 C 0.6706(3) 0.9571(7) 0.4939(2) 0.0686(13) Uani 1 1 d . . . . .
H3 H 0.671933 0.964793 0.458089 0.082 Uiso 1 1 calc R U . . .
C4 C 0.7343(3) 0.9921(8) 0.5223(2) 0.0727(14) Uani 1 1 d . . . . .
H4 H 0.778081 1.026103 0.505907 0.087 Uiso 1 1 calc R U . . .
C5 C 0.7323(3) 0.9761(9) 0.5745(2) 0.0721(15) Uani 1 1 d . . . . .
H5 H 0.774927 0.999971 0.593725 0.086 Uiso 1 1 calc R U . . .
C6 C 0.6674(3) 0.9246(7) 0.59966(18) 0.0582(11) Uani 1 1 d . . . . .
C7 C 0.5125(2) 0.6202(6) 0.59310(15) 0.0433(8) Uani 1 1 d . . . . .
C8 C 0.4601(2) 0.5308(6) 0.63111(14) 0.0441(9) Uani 1 1 d . . . . .
C9 C 0.5031(3) 0.4454(8) 0.67509(17) 0.0632(13) Uani 1 1 d . . . . .
H9A H 0.512314 0.522676 0.703181 0.076 Uiso 1 1 calc R U . . .
H9B H 0.550516 0.401183 0.663045 0.076 Uiso 1 1 calc R U . . .
C10 C 0.4491(4) 0.3010(9) 0.6924(2) 0.0840(19) Uani 1 1 d . . . . .
H10A H 0.476967 0.211040 0.708488 0.101 Uiso 1 1 calc R U . . .
H10B H 0.412041 0.342025 0.716664 0.101 Uiso 1 1 calc R U . . .
C11 C 0.4122(3) 0.2421(7) 0.6438(2) 0.0725(15) Uani 1 1 d . . . . .
H11A H 0.360861 0.209172 0.650495 0.087 Uiso 1 1 calc R U . . .
H11B H 0.438937 0.147000 0.629657 0.087 Uiso 1 1 calc R U . . .
C12 C 0.4146(2) 0.3874(6) 0.60660(17) 0.0500(10) Uani 1 1 d . . . . .
C13 C 0.3988(2) 0.6551(6) 0.65096(16) 0.0465(9) Uani 1 1 d . . . . .
C14 C 0.3469(2) 0.7177(6) 0.61592(18) 0.0527(10) Uani 1 1 d . . . . .
H14 H 0.349221 0.685704 0.581489 0.063 Uiso 1 1 calc R U . . .
C15 C 0.2916(3) 0.8280(7) 0.6323(2) 0.0663(13) Uani 1 1 d . . . . .
H15 H 0.257389 0.870427 0.608651 0.080 Uiso 1 1 calc R U . . .
C16 C 0.2872(3) 0.8748(8) 0.6834(2) 0.0754(16) Uani 1 1 d . . . . .
H16 H 0.249934 0.948141 0.694169 0.090 Uiso 1 1 calc R U . . .
C17 C 0.3373(4) 0.8135(9) 0.7178(2) 0.085(2) Uani 1 1 d . . . . .
H17 H 0.335053 0.847370 0.752071 0.102 Uiso 1 1 calc R U . . .
C18 C 0.3930(3) 0.6981(8) 0.70205(19) 0.0666(14) Uani 1 1 d . . . . .
H18 H 0.425509 0.651898 0.726178 0.080 Uiso 1 1 calc R U . . .
C19 C 0.6676(4) 0.9087(12) 0.6576(2) 0.092(2) Uani 1 1 d . . . . .
C20 C 0.5570(2) 0.5396(6) 0.55888(18) 0.0518(10) Uani 1 1 d . . . . .
H20 H 0.585501 0.606068 0.536975 0.062 Uiso 1 1 calc R U . . .
Br1 Br 0.56717(3) 0.30905(7) 0.55116(2) 0.0597(3) Uani 1 1 d . . . . .
F1 F 0.6478(3) 0.7578(8) 0.67380(16) 0.1170(15) Uani 1 1 d . . . . .
F2 F 0.7341(3) 0.9435(10) 0.67738(17) 0.157(3) Uani 1 1 d . . . . .
F3 F 0.6191(3) 1.0154(7) 0.67983(15) 0.1209(16) Uani 1 1 d . . . . .
O1 O 0.38350(17) 0.3911(5) 0.56521(13) 0.0604(8) Uani 1 1 d . . . . .
S1 S 0.51545(6) 0.83922(15) 0.59944(5) 0.0578(3) Uani 1 1 d . . . . .

loop_
_atom_site_aniso_label
_atom_site_aniso_U_11
_atom_site_aniso_U_22
_atom_site_aniso_U_33
_atom_site_aniso_U_23
_atom_site_aniso_U_13
_atom_site_aniso_U_12
C1 0.0348(19) 0.041(2) 0.062(2) -0.0024(17) 0.0052(16) 0.0031(16)
C2 0.049(2) 0.047(3) 0.063(2) -0.0022(19) -0.0059(18) -0.0008(18)
C3 0.070(3) 0.071(4) 0.064(3) 0.002(2) 0.010(2) -0.003(3)
C4 0.053(3) 0.078(4) 0.087(3) -0.001(3) 0.016(2) -0.019(3)
C5 0.036(2) 0.091(4) 0.089(3) -0.002(3) -0.007(2) -0.012(2)
C6 0.046(2) 0.069(3) 0.060(2) 0.001(2) -0.0013(18) -0.001(2)
C7 0.0273(17) 0.049(2) 0.0536(19) -0.0005(16) 0.0002(14) 0.0008(16)
C8 0.0307(17) 0.053(2) 0.0483(18) 0.0055(16) -0.0005(14) 0.0000(16)
C9 0.045(2) 0.086(4) 0.058(2) 0.011(2) -0.0062(18) 0.016(2)
C10 0.081(4) 0.090(5) 0.082(4) 0.039(3) 0.009(3) 0.016(3)
C11 0.063(3) 0.052(3) 0.103(4) 0.020(3) 0.020(3) 0.009(3)
C12 0.0369(19) 0.048(3) 0.065(2) 0.0020(19) 0.0094(18) -0.0004(18)
C13 0.0305(18) 0.057(3) 0.052(2) -0.0006(17) 0.0046(15) -0.0021(16)
C14 0.038(2) 0.056(3) 0.063(2) 0.0074(19) 0.0047(17) 0.0045(19)
C15 0.042(2) 0.069(4) 0.088(3) 0.013(3) 0.010(2) 0.005(2)
C16 0.047(3) 0.076(4) 0.103(4) -0.005(3) 0.035(3) 0.011(2)
C17 0.070(4) 0.110(6) 0.074(3) -0.030(3) 0.019(3) 0.012(3)
C18 0.046(3) 0.097(4) 0.056(2) -0.011(2) 0.0022(18) 0.005(2)
C19 0.080(4) 0.128(7) 0.069(3) 0.009(4) -0.015(3) -0.017(4)
C20 0.036(2) 0.051(3) 0.068(2) 0.002(2) 0.0102(17) -0.0026(17)
Br1 0.0439(4) 0.0493(4) 0.0858(4) -0.0079(2) 0.00768(19) 0.00489(17)
F1 0.134(4) 0.134(4) 0.083(3) 0.036(3) -0.008(2) -0.001(3)
F2 0.114(3) 0.268(9) 0.089(3) 0.022(3) -0.047(3) -0.043(4)
F3 0.149(4) 0.143(4) 0.071(2) -0.033(2) 0.016(2) 0.003(3)
O1 0.0433(16) 0.071(2) 0.0674(18) -0.0090(16) -0.0024(14) -0.0053(15)
S1 0.0393(6) 0.0491(7) 0.0851(8) -0.0073(5) 0.0184(5) -0.0004(4)

loop_
_atom_type_symbol
_atom_type_description
_atom_type_scat_dispersion_real
_atom_type_scat_dispersion_imag
_atom_type_scat_source
C C 0.0181 0.0091 'International Tables Vol C Tables 4.2.6.8 and 6.1.1.4'
H H 0.0000 0.0000 'International Tables Vol C Tables 4.2.6.8 and 6.1.1.4'
Br Br -0.6763 1.2805 'International Tables Vol C Tables 4.2.6.8 and 6.1.1.4'
F F 0.0727 0.0534 'International Tables Vol C Tables 4.2.6.8 and 6.1.1.4'
N N 0.0311 0.0180 'International Tables Vol C Tables 4.2.6.8 and 6.1.1.4'
O O 0.0492 0.0322 'International Tables Vol C Tables 4.2.6.8 and 6.1.1.4'
S S 0.3331 0.5567 'International Tables Vol C Tables 4.2.6.8 and 6.1.1.4'

loop_
_geom_angle_atom_site_label_1
_geom_angle_atom_site_label_2
_geom_angle_atom_site_label_3
_geom_angle
_geom_angle_site_symmetry_1
_geom_angle_site_symmetry_3
_geom_angle_publ_flag
C6 C1 C2 118.4(4) . . ?
C6 C1 S1 123.5(3) . . ?
C2 C1 S1 118.0(3) . . ?
C3 C2 C1 121.3(4) . . ?
C2 C3 C4 120.3(5) . . ?
C5 C4 C3 119.3(4) . . ?
C4 C5 C6 121.1(4) . . ?
C1 C6 C5 119.5(4) . . ?
C1 C6 C19 121.1(5) . . ?
C5 C6 C19 119.3(5) . . ?
C20 C7 C8 123.7(4) . . ?
C20 C7 S1 121.2(3) . . ?
C8 C7 S1 115.0(3) . . ?
C9 C8 C7 112.4(3) . . ?
C9 C8 C12 103.8(4) . . ?
C7 C8 C12 113.8(3) . . ?
C9 C8 C13 112.8(3) . . ?
C7 C8 C13 109.9(4) . . ?
C12 C8 C13 103.9(3) . . ?
C8 C9 C10 103.5(4) . . ?
C11 C10 C9 105.1(4) . . ?
C10 C11 C12 106.4(5) . . ?
O1 C12 C11 125.0(5) . . ?
O1 C12 C8 126.1(4) . . ?
C11 C12 C8 108.9(4) . . ?
C18 C13 C14 119.4(4) . . ?
C18 C13 C8 121.9(4) . . ?
C14 C13 C8 118.7(4) . . ?
C13 C14 C15 120.1(5) . . ?
C16 C15 C14 120.4(5) . . ?
C17 C16 C15 119.8(5) . . ?
C16 C17 C18 120.6(5) . . ?
C13 C18 C17 119.6(5) . . ?
F2 C19 F1 107.9(7) . . ?
F2 C19 F3 106.1(7) . . ?
F1 C19 F3 105.7(6) . . ?
F2 C19 C6 111.8(6) . . ?
F1 C19 C6 113.1(6) . . ?
F3 C19 C6 111.8(6) . . ?
C7 C20 Br1 126.8(4) . . ?
C7 S1 C1 103.17(19) . . ?

loop_
_geom_bond_atom_site_label_1
_geom_bond_atom_site_label_2
_geom_bond_distance
_geom_bond_site_symmetry_2
_geom_bond_publ_flag
C1 C6 1.388(6) . ?
C1 C2 1.390(6) . ?
C1 S1 1.781(4) . ?
C2 C3 1.359(7) . ?
C3 C4 1.384(8) . ?
C4 C5 1.361(8) . ?
C5 C6 1.392(7) . ?
C6 C19 1.508(8) . ?
C7 C20 1.355(6) . ?
C7 C8 1.536(5) . ?
C7 S1 1.762(5) . ?
C8 C9 1.535(6) . ?
C8 C12 1.544(6) . ?
C8 C13 1.567(6) . ?
C9 C10 1.571(9) . ?
C10 C11 1.498(10) . ?
C11 C12 1.512(7) . ?
C12 O1 1.209(6) . ?
C13 C18 1.373(6) . ?
C13 C14 1.391(6) . ?
C14 C15 1.392(7) . ?
C15 C16 1.379(8) . ?
C16 C17 1.356(9) . ?
C17 C18 1.418(8) . ?
C19 F2 1.323(8) . ?
C19 F1 1.327(10) . ?
C19 F3 1.347(10) . ?
C20 Br1 1.865(5) . ?
